data_7007209
loop_
_publ_author_name
'Shi, Weifeng'
'Shafaei-Fallah, Maryam'
'Anson, Christopher E.'
'Rothenberger, Alexander'

_publ_section_title
;
 Polymeric arrangements of P-Se anions and a first insight into their
 reactivity.
;
_journal_issue 24
_journal_name_full 'Dalton transactions (Cambridge, England : 2003)'
_journal_page_first 2979
_journal_page_last 2983
_journal_paper_doi 10.1039/b601704e
_journal_year 2006
_chemical_formula_sum 'C36 H58 Na2 Ni O6 P2 Se6'
_chemical_formula_weight 1227.21
_chemical_name_systematic
;
?
;
_space_group_IT_number 14
_symmetry_cell_setting monoclinic
_symmetry_space_group_name_Hall '-P 2yn'
_symmetry_space_group_name_H-M 'P 1 21/n 1'
_atom_sites_solution_hydrogens geom
_atom_sites_solution_primary direct
_atom_sites_solution_secondary difmap
_audit_creation_method SHELXL-97
_cell_angle_alpha 90.00
_cell_angle_beta 116.31(4)
_cell_angle_gamma 90.00
_cell_formula_units_Z 2
_cell_length_a 15.440(6)
_cell_length_b 10.313(3)
_cell_length_c 16.676(6)
_cell_measurement_reflns_used 8000
_cell_measurement_temperature 203(2)
_cell_measurement_theta_max 51.7
_cell_measurement_theta_min 4.8
_cell_volume 2380.3(17)
_computing_cell_refinement 'stoe expose'
_computing_data_collection 'stoe expose'
_computing_data_reduction 'stoe expose'
_computing_molecular_graphics 'SHELXL-97 (Sheldrick, 1997)'
_computing_publication_material 'SHELXL-97 (Sheldrick, 1997)'
_computing_structure_refinement 'SHELXL-97 (Sheldrick, 1997)'
_computing_structure_solution 'SHELXS-97 (Sheldrick, 1990)'
_diffrn_ambient_temperature 203(2)
_diffrn_detector_area_resol_mean 6.67
_diffrn_measured_fraction_theta_full 0.974
_diffrn_measured_fraction_theta_max 0.956
_diffrn_measurement_device_type 'stoe ipds 1 on schneider rotary anode'
_diffrn_measurement_method rotation
_diffrn_radiation_monochromator graphite
_diffrn_radiation_source 'fine-focus sealed tube'
_diffrn_radiation_type MoK\a
_diffrn_radiation_wavelength 0.71073
_diffrn_reflns_av_R_equivalents 0.0864
_diffrn_reflns_av_sigmaI/netI 0.0673
_diffrn_reflns_limit_h_max 15
_diffrn_reflns_limit_h_min -19
_diffrn_reflns_limit_k_max 12
_diffrn_reflns_limit_k_min -12
_diffrn_reflns_limit_l_max 20
_diffrn_reflns_limit_l_min -14
_diffrn_reflns_number 11125
_diffrn_reflns_theta_full 25.00
_diffrn_reflns_theta_max 25.97
_diffrn_reflns_theta_min 2.48
_exptl_absorpt_coefficient_mu 5.119
_exptl_absorpt_correction_T_max 0.4275
_exptl_absorpt_correction_T_min 0.3088
_exptl_absorpt_correction_type multi-scan
_exptl_absorpt_process_details 'shelxtl v5.1'
_exptl_crystal_colour yellow
_exptl_crystal_density_diffrn 1.712
_exptl_crystal_density_method 'not measured'
_exptl_crystal_description block
_exptl_crystal_F_000 1212
_exptl_crystal_size_max 0.30
_exptl_crystal_size_mid 0.30
_exptl_crystal_size_min 0.20
_refine_diff_density_max 0.658
_refine_diff_density_min -0.803
_refine_diff_density_rms 0.124
_refine_ls_extinction_method none
_refine_ls_goodness_of_fit_ref 1.014
_refine_ls_hydrogen_treatment constr
_refine_ls_matrix_type full
_refine_ls_number_parameters 230
_refine_ls_number_reflns 4458
_refine_ls_number_restraints 100
_refine_ls_restrained_S_all 1.016
_refine_ls_R_factor_all 0.0973
_refine_ls_R_factor_gt 0.0566
_refine_ls_shift/su_max 0.002
_refine_ls_shift/su_mean 0.000
_refine_ls_structure_factor_coef Fsqd
_refine_ls_weighting_details 'calc w=1/[\s^2^(Fo^2^)+(0.0880P)^2^+2.6409P] where P=(Fo^2^+2Fc^2^)/3'
_refine_ls_weighting_scheme calc
_refine_ls_wR_factor_gt 0.1385
_refine_ls_wR_factor_ref 0.1651
_reflns_number_gt 2900
_reflns_number_total 4458
_reflns_threshold_expression >2sigma(I)
_cod_data_source_file b601704e.txt
_cod_data_source_block 2
_cod_original_cell_volume 2380.2(14)
_cod_original_sg_symbol_H-M P2(1)/n
_cod_database_code 7007209

loop_
_symmetry_equiv_pos_as_xyz
'x, y, z'
'-x+1/2, y+1/2, -z+1/2'
'-x, -y, -z'
'x-1/2, -y-1/2, z-1/2'

loop_
_atom_site_label
_atom_site_type_symbol
_atom_site_fract_x
_atom_site_fract_y
_atom_site_fract_z
_atom_site_U_iso_or_equiv
_atom_site_adp_type
_atom_site_occupancy
_atom_site_symmetry_multiplicity
_atom_site_calc_flag
_atom_site_refinement_flags
_atom_site_disorder_assembly
_atom_site_disorder_group
Na1 Na 0.7248(2) -0.2301(3) 0.0285(2) 0.0620(8) Uani 1 1 d . . .
P1 P 0.61968(13) 0.02247(18) -0.11173(13) 0.0454(4) Uani 1 1 d . A .
Ni1 Ni 0.5000 0.0000 0.0000 0.0419(3) Uani 1 2 d S . .
Se1 Se 0.52413(5) -0.13103(7) -0.10314(5) 0.0492(2) Uani 1 1 d . A .
Se2 Se 0.62345(6) 0.13325(8) 0.00421(5) 0.0566(3) Uani 1 1 d . A .
Se3 Se 0.75366(6) -0.03978(10) -0.10365(7) 0.0719(3) Uani 1 1 d . A .
C1 C 0.5547(5) 0.1141(6) -0.2155(5) 0.0473(17) Uani 1 1 d . . .
C2 C 0.5950(7) 0.1398(8) -0.2736(6) 0.066(2) Uani 1 1 d . A .
H2A H 0.6581 0.1114 -0.2589 0.079 Uiso 1 1 calc R . .
C3 C 0.5441(9) 0.2059(10) -0.3520(7) 0.083(3) Uani 1 1 d . . .
H3A H 0.5730 0.2225 -0.3900 0.100 Uiso 1 1 calc R A .
C4 C 0.4501(9) 0.2490(9) -0.3761(7) 0.081(3) Uani 1 1 d . A .
H4A H 0.4149 0.2937 -0.4301 0.098 Uiso 1 1 calc R . .
C5 C 0.4107(7) 0.2238(8) -0.3181(6) 0.068(2) Uani 1 1 d . . .
H5A H 0.3479 0.2532 -0.3327 0.082 Uiso 1 1 calc R A .
C6 C 0.4613(6) 0.1558(7) -0.2381(6) 0.058(2) Uani 1 1 d . A .
H6A H 0.4323 0.1386 -0.2001 0.069 Uiso 1 1 calc R . .
O1 O 0.8861(4) -0.2208(6) 0.1205(5) 0.0776(18) Uani 1 1 d D A .
C7 C 0.9519(9) -0.3197(11) 0.1315(11) 0.120(5) Uani 1 1 d D . .
H7A H 0.9204 -0.3877 0.0869 0.144 Uiso 1 1 calc R A .
H7B H 0.9741 -0.3581 0.1911 0.144 Uiso 1 1 calc R . .
C8 C 1.0331(8) -0.2697(15) 0.1213(10) 0.122(5) Uani 1 1 d D A .
H8A H 1.0400 -0.3134 0.0723 0.147 Uiso 1 1 calc R . .
H8B H 1.0929 -0.2804 0.1766 0.147 Uiso 1 1 calc R . .
C9 C 1.0097(10) -0.1303(14) 0.1008(10) 0.119(5) Uani 1 1 d D . .
H9A H 0.9825 -0.1144 0.0363 0.143 Uiso 1 1 calc R A .
H9B H 1.0674 -0.0764 0.1314 0.143 Uiso 1 1 calc R . .
C10 C 0.9370(7) -0.1029(10) 0.1349(8) 0.088(3) Uani 1 1 d D A .
H10A H 0.9686 -0.0805 0.1986 0.105 Uiso 1 1 calc R . .
H10B H 0.8939 -0.0319 0.1015 0.105 Uiso 1 1 calc R . .
O2 O 0.7425(11) -0.4061(13) -0.0543(9) 0.074(4) Uiso 0.50 1 d PD A 1
C11 C 0.791(2) -0.526(2) -0.0278(14) 0.129(10) Uiso 0.50 1 d PD A 1
H11A H 0.7822 -0.5601 0.0232 0.155 Uiso 0.50 1 calc PR A 1
H11B H 0.8598 -0.5137 -0.0087 0.155 Uiso 0.50 1 calc PR A 1
C12 C 0.754(2) -0.6167(18) -0.0987(14) 0.095(5) Uiso 0.50 1 d PD A 1
H12A H 0.7140 -0.6822 -0.0883 0.114 Uiso 0.50 1 calc PR A 1
H12B H 0.8067 -0.6604 -0.1054 0.114 Uiso 0.50 1 calc PR A 1
C13 C 0.6967(16) -0.5406(16) -0.1768(12) 0.080(6) Uiso 0.50 1 d PD A 1
H13A H 0.6306 -0.5745 -0.2062 0.096 Uiso 0.50 1 calc PR A 1
H13B H 0.7245 -0.5445 -0.2194 0.096 Uiso 0.50 1 calc PR A 1
C14 C 0.6959(16) -0.4057(16) -0.1482(10) 0.071(6) Uiso 0.50 1 d PD A 1
H14A H 0.7303 -0.3491 -0.1718 0.085 Uiso 0.50 1 calc PR A 1
H14B H 0.6294 -0.3744 -0.1700 0.085 Uiso 0.50 1 calc PR A 1
O2' O 0.7051(9) -0.4169(10) -0.0501(7) 0.056(3) Uiso 0.50 1 d PD A 2
C11' C 0.7225(15) -0.5487(14) -0.0248(11) 0.073(5) Uiso 0.50 1 d PD A 2
H11C H 0.6683 -0.5853 -0.0169 0.087 Uiso 0.50 1 calc PR A 2
H11D H 0.7814 -0.5576 0.0315 0.087 Uiso 0.50 1 calc PR A 2
C12' C 0.733(2) -0.615(2) -0.0962(14) 0.095(5) Uiso 0.50 1 d PD A 2
H12C H 0.7284 -0.7089 -0.0930 0.114 Uiso 0.50 1 calc PR A 2
H12D H 0.7941 -0.5918 -0.0983 0.114 Uiso 0.50 1 calc PR A 2
C13' C 0.6482(19) -0.557(2) -0.1716(14) 0.113(9) Uiso 0.50 1 d PD A 2
H13C H 0.5877 -0.5921 -0.1747 0.135 Uiso 0.50 1 calc PR A 2
H13D H 0.6500 -0.5715 -0.2289 0.135 Uiso 0.50 1 calc PR A 2
C14' C 0.6607(17) -0.4180(17) -0.1459(10) 0.082(7) Uiso 0.50 1 d PD A 2
H14C H 0.7021 -0.3748 -0.1684 0.098 Uiso 0.50 1 calc PR A 2
H14D H 0.5981 -0.3736 -0.1701 0.098 Uiso 0.50 1 calc PR A 2
O3 O 0.6804(7) -0.3302(10) 0.1381(7) 0.043(3) Uiso 0.50 1 d PD A 1
C15 C 0.5921(10) -0.3990(17) 0.1027(11) 0.057(5) Uiso 0.50 1 d PD A 1
H15A H 0.5387 -0.3402 0.0935 0.068 Uiso 0.50 1 calc PR A 1
H15B H 0.5800 -0.4375 0.0449 0.068 Uiso 0.50 1 calc PR A 1
C16 C 0.5989(12) -0.4970(18) 0.1641(13) 0.073(5) Uiso 0.50 1 d PD A 1
H16A H 0.5608 -0.5731 0.1328 0.088 Uiso 0.50 1 calc PR A 1
H16B H 0.5756 -0.4656 0.2065 0.088 Uiso 0.50 1 calc PR A 1
C17 C 0.7027(13) -0.5294(19) 0.2107(19) 0.091(8) Uiso 0.50 1 d PD A 1
H17A H 0.7175 -0.6038 0.1824 0.110 Uiso 0.50 1 calc PR A 1
H17B H 0.7217 -0.5502 0.2737 0.110 Uiso 0.50 1 calc PR A 1
C18 C 0.7534(10) -0.4120(17) 0.2031(12) 0.055(5) Uiso 0.50 1 d PD A 1
H18A H 0.7852 -0.3676 0.2609 0.066 Uiso 0.50 1 calc PR A 1
H18B H 0.8024 -0.4348 0.1832 0.066 Uiso 0.50 1 calc PR A 1
O3' O 0.6940(9) -0.3585(12) 0.1224(8) 0.062(4) Uiso 0.50 1 d PD A 2
C15' C 0.6083(13) -0.433(2) 0.0926(13) 0.089(8) Uiso 0.50 1 d PD A 2
H15C H 0.5900 -0.4654 0.0319 0.107 Uiso 0.50 1 calc PR A 2
H15D H 0.5553 -0.3800 0.0916 0.107 Uiso 0.50 1 calc PR A 2
C16' C 0.6264(14) -0.5406(17) 0.1532(11) 0.071(5) Uiso 0.50 1 d PD A 2
H16C H 0.6423 -0.6187 0.1290 0.086 Uiso 0.50 1 calc PR A 2
H16D H 0.5693 -0.5585 0.1627 0.086 Uiso 0.50 1 calc PR A 2
C17' C 0.7088(13) -0.5020(18) 0.2383(12) 0.071(6) Uiso 0.50 1 d PD A 2
H17C H 0.7586 -0.5696 0.2591 0.085 Uiso 0.50 1 calc PR A 2
H17D H 0.6875 -0.4863 0.2847 0.085 Uiso 0.50 1 calc PR A 2
C18' C 0.7466(13) -0.3808(19) 0.2172(11) 0.068(7) Uiso 0.50 1 d PD A 2
H18C H 0.7377 -0.3077 0.2503 0.081 Uiso 0.50 1 calc PR A 2
H18D H 0.8158 -0.3897 0.2341 0.081 Uiso 0.50 1 calc PR A 2

loop_
_atom_site_aniso_label
_atom_site_aniso_U_11
_atom_site_aniso_U_22
_atom_site_aniso_U_33
_atom_site_aniso_U_23
_atom_site_aniso_U_13
_atom_site_aniso_U_12
Na1 0.0591(18) 0.0488(16) 0.057(2) 0.0084(14) 0.0071(16) 0.0005(14)
P1 0.0388(9) 0.0477(10) 0.0467(12) 0.0108(8) 0.0162(9) -0.0043(8)
Ni1 0.0343(6) 0.0468(7) 0.0378(7) 0.0067(5) 0.0097(6) -0.0097(5)
Se1 0.0467(4) 0.0423(4) 0.0559(5) 0.0053(3) 0.0202(4) -0.0072(3)
Se2 0.0508(4) 0.0709(5) 0.0446(5) -0.0063(4) 0.0179(4) -0.0286(4)
Se3 0.0512(5) 0.0815(6) 0.0908(8) 0.0322(5) 0.0385(5) 0.0125(4)
C1 0.052(4) 0.036(3) 0.047(4) 0.002(3) 0.016(4) -0.006(3)
C2 0.073(6) 0.072(5) 0.050(5) 0.011(4) 0.024(5) -0.009(4)
C3 0.110(9) 0.085(7) 0.051(6) 0.011(5) 0.032(6) -0.006(6)
C4 0.109(8) 0.059(5) 0.050(6) 0.015(4) 0.012(6) 0.007(5)
C5 0.059(5) 0.057(5) 0.062(6) 0.004(4) 0.002(5) 0.011(4)
C6 0.055(5) 0.058(5) 0.049(5) -0.001(4) 0.013(4) -0.001(4)
O1 0.058(4) 0.082(4) 0.084(5) 0.023(4) 0.023(4) 0.004(3)
C7 0.092(9) 0.101(9) 0.152(14) 0.040(9) 0.042(9) 0.023(7)
C8 0.071(7) 0.209(17) 0.089(9) -0.005(10) 0.037(7) 0.037(9)
C9 0.104(10) 0.165(14) 0.111(11) -0.003(9) 0.067(9) -0.046(9)
C10 0.070(6) 0.096(7) 0.080(8) -0.020(6) 0.017(6) -0.012(6)

loop_
_atom_type_symbol
_atom_type_description
_atom_type_scat_dispersion_real
_atom_type_scat_dispersion_imag
_atom_type_scat_source
C C 0.0033 0.0016 'International Tables Vol C Tables 4.2.6.8 and 6.1.1.4'
H H 0.0000 0.0000 'International Tables Vol C Tables 4.2.6.8 and 6.1.1.4'
O O 0.0106 0.0060 'International Tables Vol C Tables 4.2.6.8 and 6.1.1.4'
Na Na 0.0362 0.0249 'International Tables Vol C Tables 4.2.6.8 and 6.1.1.4'
P P 0.1023 0.0942 'International Tables Vol C Tables 4.2.6.8 and 6.1.1.4'
Ni Ni 0.3393 1.1124 'International Tables Vol C Tables 4.2.6.8 and 6.1.1.4'
Se Se -0.0929 2.2259 'International Tables Vol C Tables 4.2.6.8 and 6.1.1.4'

loop_
_geom_angle_atom_site_label_1
_geom_angle_atom_site_label_2
_geom_angle_atom_site_label_3
_geom_angle
_geom_angle_site_symmetry_1
_geom_angle_site_symmetry_3
_geom_angle_publ_flag
O3' Na1 O1 93.5(4) . . ?
O3' Na1 O2' 83.5(5) . . ?
O1 Na1 O2' 104.5(4) . . ?
O3' Na1 O2 93.9(5) . . ?
O1 Na1 O2 92.9(4) . . ?
O2' Na1 O2 15.2(4) . . ?
O3' Na1 O3 11.2(4) . . ?
O1 Na1 O3 95.7(3) . . ?
O2' Na1 O3 93.6(4) . . ?
O2 Na1 O3 104.8(5) . . ?
O3' Na1 Se1 103.6(3) . . ?
O1 Na1 Se1 157.5(2) . . ?
O2' Na1 Se1 92.0(3) . . ?
O2 Na1 Se1 100.3(4) . . ?
O3 Na1 Se1 98.4(3) . . ?
O3' Na1 Se3 175.7(4) . . ?
O1 Na1 Se3 89.62(19) . . ?
O2' Na1 Se3 98.6(3) . . ?
O2 Na1 Se3 88.9(4) . . ?
O3 Na1 Se3 165.0(3) . . ?
Se1 Na1 Se3 72.61(7) . . ?
O3' Na1 P1 138.2(4) . . ?
O1 Na1 P1 118.59(19) . . ?
O2' Na1 P1 110.6(3) . . ?
O2 Na1 P1 109.3(4) . . ?
O3 Na1 P1 129.2(3) . . ?
Se1 Na1 P1 39.60(5) . . ?
Se3 Na1 P1 37.52(5) . . ?
C1 P1 Se3 109.1(3) . . ?
C1 P1 Se1 109.2(2) . . ?
Se3 P1 Se1 116.16(9) . . ?
C1 P1 Se2 110.4(2) . . ?
Se3 P1 Se2 116.94(10) . . ?
Se1 P1 Se2 94.16(8) . . ?
C1 P1 Na1 160.3(2) . . ?
Se3 P1 Na1 64.36(8) . . ?
Se1 P1 Na1 62.30(8) . . ?
Se2 P1 Na1 88.56(9) . . ?
Se2 Ni1 Se2 180.0 3_655 . ?
Se2 Ni1 Se1 88.17(4) 3_655 3_655 ?
Se2 Ni1 Se1 91.83(4) . 3_655 ?
Se2 Ni1 Se1 91.83(4) 3_655 . ?
Se2 Ni1 Se1 88.17(4) . . ?
Se1 Ni1 Se1 180.0 3_655 . ?
P1 Se1 Ni1 87.85(6) . . ?
P1 Se1 Na1 78.10(8) . . ?
Ni1 Se1 Na1 96.04(8) . . ?
P1 Se2 Ni1 87.99(6) . . ?
P1 Se3 Na1 78.12(8) . . ?
C2 C1 C6 119.0(8) . . ?
C2 C1 P1 122.0(6) . . ?
C6 C1 P1 118.9(6) . . ?
C3 C2 C1 121.0(10) . . ?
C2 C3 C4 121.1(10) . . ?
C5 C4 C3 117.6(9) . . ?
C4 C5 C6 122.1(9) . . ?
C1 C6 C5 119.2(9) . . ?
C7 O1 C10 106.9(7) . . ?
C7 O1 Na1 125.1(7) . . ?
C10 O1 Na1 120.8(6) . . ?
O1 C7 C8 110.3(9) . . ?
C7 C8 C9 103.9(8) . . ?
C8 C9 C10 104.0(8) . . ?
O1 C10 C9 103.1(8) . . ?
C11 O2 C14 106.9(12) . . ?
C11 O2 Na1 132.1(12) . . ?
C14 O2 Na1 120.9(10) . . ?
O2 C11 C12 111.0(14) . . ?
C11 C12 C13 104.7(13) . . ?
C12 C13 C14 108.2(12) . . ?
O2 C14 C13 106.5(11) . . ?
C11' O2' C14' 105.0(10) . . ?
C11' O2' Na1 133.2(9) . . ?
C14' O2' Na1 121.7(9) . . ?
O2' C11' C12' 106.4(13) . . ?
C11' C12' C13' 97.3(14) . . ?
C12' C13' C14' 100.8(14) . . ?
O2' C14' C13' 105.4(12) . . ?
C15 O3 C18 108.0(9) . . ?
C15 O3 Na1 115.9(9) . . ?
C18 O3 Na1 115.1(9) . . ?
C16 C15 O3 108.0(11) . . ?
C15 C16 C17 105.0(13) . . ?
C16 C17 C18 105.2(12) . . ?
O3 C18 C17 106.1(11) . . ?
C15' O3' C18' 106.5(11) . . ?
C15' O3' Na1 121.8(10) . . ?
C18' O3' Na1 131.7(9) . . ?
O3' C15' C16' 108.1(13) . . ?
C15' C16' C17' 106.4(12) . . ?
C16' C17' C18' 105.1(11) . . ?
O3' C18' C17' 107.7(11) . . ?

loop_
_geom_bond_atom_site_label_1
_geom_bond_atom_site_label_2
_geom_bond_distance
_geom_bond_site_symmetry_2
_geom_bond_publ_flag
Na1 O3' 2.257(12) . ?
Na1 O1 2.275(7) . ?
Na1 O2' 2.274(11) . ?
Na1 O2 2.369(13) . ?
Na1 O3 2.447(11) . ?
Na1 Se1 3.071(4) . ?
Na1 Se3 3.127(3) . ?
Na1 P1 3.394(4) . ?
P1 C1 1.832(8) . ?
P1 Se3 2.113(2) . ?
P1 Se1 2.2114(19) . ?
P1 Se2 2.224(2) . ?
Ni1 Se2 2.3254(9) 3_655 ?
Ni1 Se2 2.3254(9) . ?
Ni1 Se1 2.3433(10) 3_655 ?
Ni1 Se1 2.3434(10) . ?
C1 C2 1.388(12) . ?
C1 C6 1.389(11) . ?
C2 C3 1.372(13) . ?
C3 C4 1.396(16) . ?
C4 C5 1.376(15) . ?
C5 C6 1.399(12) . ?
O1 C7 1.393(11) . ?
O1 C10 1.410(10) . ?
C7 C8 1.432(13) . ?
C8 C9 1.484(14) . ?
C9 C10 1.493(13) . ?
O2 C11 1.410(15) . ?
O2 C14 1.404(13) . ?
C11 C12 1.414(16) . ?
C12 C13 1.440(16) . ?
C13 C14 1.472(15) . ?
O2' C11' 1.413(13) . ?
O2' C14' 1.433(14) . ?
C11' C12' 1.444(16) . ?
C12' C13' 1.481(17) . ?
C13' C14' 1.488(16) . ?
O3 C15 1.413(12) . ?
O3 C18 1.440(12) . ?
C15 C16 1.409(15) . ?
C16 C17 1.477(16) . ?
C17 C18 1.478(15) . ?
O3' C15' 1.418(14) . ?
O3' C18' 1.439(13) . ?
C15' C16' 1.440(15) . ?
C16' C17' 1.481(16) . ?
C17' C18' 1.486(15) . ?
